data_7131292
loop_
_publ_author_name
'Baranov, Andrey Yu'
'Rakhmanova, Mariana I.'
'Hei, Xiuze'
'Samsonenko, Denis G.'
'Stass, Dmitri V.'
'Bagryanskaya, Irina Yu'
'Ryzhikov, Maxim R.'
'Fedin, Vladimir P.'
'Li, Jing'
'Artem'ev, Alexander V.'

_publ_section_title
;
 A new subclass of copper(I) hybrid emitters showing TADF with near-unity
 quantum yields and a strong solvatochromic effect.
;
_journal_issue 20
_journal_name_full 'Chemical communications (Cambridge, England)'
_journal_page_first 2923
_journal_page_last 2926
_journal_paper_doi 10.1039/d3cc00119a
_journal_volume 59
_journal_year 2023
_chemical_absolute_configuration ad
_chemical_formula_sum 'C55.5 H51 Cu3 I3 N3 O1.5 P3'
_chemical_formula_weight 1448.22
_space_group_crystal_system orthorhombic
_space_group_IT_number 19
_space_group_name_Hall 'P 2ac 2ab'
_space_group_name_H-M_alt 'P 21 21 21'
_atom_sites_solution_hydrogens geom
_atom_sites_solution_primary dual
_atom_sites_solution_secondary difmap
_audit_creation_method SHELXL-2018/3
_audit_update_record
;
2020-11-23 deposited with the CCDC.	2023-02-01 downloaded from the CCDC.
;
_cell_angle_alpha 90
_cell_angle_beta 90
_cell_angle_gamma 90
_cell_formula_units_Z 4
_cell_length_a 16.0496(8)
_cell_length_b 18.3670(7)
_cell_length_c 18.5626(9)
_cell_measurement_reflns_used 6620
_cell_measurement_temperature 130(2)
_cell_measurement_theta_max 28.75
_cell_measurement_theta_min 2.51
_cell_volume 5471.9(4)
_computing_cell_refinement 'CrysAlisPro 1.171.38.46 (Rigaku OD, 2015)'
_computing_data_collection 'CrysAlisPro 1.171.38.46 (Rigaku OD, 2015)'
_computing_data_reduction 'CrysAlisPro 1.171.38.46 (Rigaku OD, 2015)'
_computing_molecular_graphics 'ShelXle (H\"ubschle, 2011)'
_computing_publication_material 'CIFTAB (Sheldrick, 2015)'
_computing_structure_refinement 'SHELXL-2018 (Sheldrick, 2015)'
_computing_structure_solution 'SHELXT-2018 (Sheldrick, 2015)'
_diffrn_ambient_temperature 130(2)
_diffrn_detector 'CCD plate'
_diffrn_detector_area_resol_mean 10.6
_diffrn_detector_type AtlasS2
_diffrn_measured_fraction_theta_full 0.992
_diffrn_measured_fraction_theta_max 0.987
_diffrn_measurement_device 'four-circle diffractometer'
_diffrn_measurement_device_type 'New Xcalibur, AtlasS2'
_diffrn_measurement_method '\w scans'
_diffrn_radiation_monochromator graphite
_diffrn_radiation_probe x-ray
_diffrn_radiation_source 'fine-focus sealed tube'
_diffrn_radiation_type MoK\a
_diffrn_radiation_wavelength 0.71073
_diffrn_reflns_av_R_equivalents 0.0376
_diffrn_reflns_av_unetI/netI 0.0486
_diffrn_reflns_Laue_measured_fraction_full 0.992
_diffrn_reflns_Laue_measured_fraction_max 0.987
_diffrn_reflns_limit_h_max 19
_diffrn_reflns_limit_h_min -12
_diffrn_reflns_limit_k_max 22
_diffrn_reflns_limit_k_min -18
_diffrn_reflns_limit_l_max 22
_diffrn_reflns_limit_l_min -22
_diffrn_reflns_number 19606
_diffrn_reflns_point_group_measured_fraction_full 0.974
_diffrn_reflns_point_group_measured_fraction_max 0.965
_diffrn_reflns_theta_full 25.500
_diffrn_reflns_theta_max 26.021
_diffrn_reflns_theta_min 2.194
_diffrn_source 'sealed X-ray tube'
_exptl_absorpt_coefficient_mu 2.978
_exptl_absorpt_correction_T_max 1.00000
_exptl_absorpt_correction_T_min 0.72431
_exptl_absorpt_correction_type multi-scan
_exptl_absorpt_process_details
;
CrysAlisPro 1.171.38.46 (Rigaku Oxford Diffraction, 2015)
Empirical absorption correction using spherical harmonics,
implemented in SCALE3 ABSPACK scaling algorithm.
;
_exptl_crystal_colour yellow
_exptl_crystal_density_diffrn 1.758
_exptl_crystal_description block
_exptl_crystal_F_000 2832
_exptl_crystal_recrystallization_method 'Re-crystallisation from solvent: acetone'
_exptl_crystal_size_max 0.22
_exptl_crystal_size_mid 0.21
_exptl_crystal_size_min 0.14
_refine_diff_density_max 0.999
_refine_diff_density_min -0.734
_refine_diff_density_rms 0.114
_refine_ls_abs_structure_details
;
 Flack x determined using 3860 quotients [(I+)-(I-)]/[(I+)+(I-)]
 (Parsons, Flack and Wagner, Acta Cryst. B69 (2013) 249-259).
;
_refine_ls_abs_structure_Flack 0.002(12)
_refine_ls_extinction_method none
_refine_ls_goodness_of_fit_ref 1.043
_refine_ls_hydrogen_treatment constr
_refine_ls_matrix_type full
_refine_ls_number_parameters 587
_refine_ls_number_reflns 10419
_refine_ls_number_restraints 64
_refine_ls_restrained_S_all 1.096
_refine_ls_R_factor_all 0.0458
_refine_ls_R_factor_gt 0.0416
_refine_ls_shift/su_max 0.002
_refine_ls_shift/su_mean 0.000
_refine_ls_structure_factor_coef Fsqd
_refine_ls_weighting_details 'w=1/[\s^2^(Fo^2^)+(0.0508P)^2^+6.8393P] where P=(Fo^2^+2Fc^2^)/3'
_refine_ls_weighting_scheme calc
_refine_ls_wR_factor_gt 0.0994
_refine_ls_wR_factor_ref 0.1016
_reflns_Friedel_coverage 0.777
_reflns_Friedel_fraction_full 0.953
_reflns_Friedel_fraction_max 0.938
_reflns_number_gt 9655
_reflns_number_total 10419
_reflns_threshold_expression 'I > 2\s(I)'
_cod_data_source_file d3cc00119a2.cif
_cod_data_source_block anb157_sq
_cod_depositor_comments 'Adding full bibliography for 7131292--7131295.cif.'
_cod_original_formula_sum 'C55.50 H51 Cu3 I3 N3 O1.50 P3'
_cod_database_code 7131292
_shelx_shelxl_version_number 2018/3
_shelx_space_group_comment
;
The symmetry employed for this shelxl refinement is uniquely defined
by the following loop, which should always be used as a source of
symmetry information in preference to the above space-group names.
They are only intended as comments.
;
_shelx_estimated_absorpt_t_min 0.560
_shelx_estimated_absorpt_t_max 0.681

loop_
_space_group_symop_operation_xyz
'x, y, z'
'-x+1/2, -y, z+1/2'
'-x, y+1/2, -z+1/2'
'x+1/2, -y+1/2, -z'

loop_
_atom_site_label
_atom_site_type_symbol
_atom_site_fract_x
_atom_site_fract_y
_atom_site_fract_z
_atom_site_U_iso_or_equiv
_atom_site_adp_type
_atom_site_occupancy
_atom_site_site_symmetry_order
_atom_site_calc_flag
_atom_site_refinement_flags_posn
_atom_site_refinement_flags_adp
_atom_site_refinement_flags_occupancy
_atom_site_disorder_assembly
_atom_site_disorder_group
Cu1 Cu 0.34931(7) 0.67295(6) 0.64127(6) 0.0334(3) Uani 1 1 d D . . . .
Cu2 Cu 0.42632(7) 0.59418(6) 0.55498(6) 0.0340(3) Uani 1 1 d D . . . .
Cu3 Cu 0.16979(6) 0.82232(5) 0.83792(5) 0.0242(2) Uani 1 1 d . . . . .
I1 I 0.37432(4) 0.72785(3) 0.51084(3) 0.03486(16) Uani 1 1 d . U . . .
I2 I 0.50181(19) 0.63888(19) 0.67952(16) 0.0502(6) Uani 0.802(10) 1 d D U P A 1
I2' I 0.5096(7) 0.6507(6) 0.6752(7) 0.0359(14) Uani 0.198(10) 1 d D U P A 2
I3 I 0.26889(17) 0.55186(10) 0.59677(19) 0.0466(6) Uani 0.802(10) 1 d D U P A 1
I3' I 0.2927(7) 0.5409(4) 0.6223(6) 0.0454(14) Uani 0.198(10) 1 d D U P A 2
P1 P 0.27983(13) 0.73514(11) 0.72175(10) 0.0215(4) Uani 1 1 d . . . . .
N1 N 0.1238(4) 0.7952(3) 0.7378(3) 0.0216(14) Uani 1 1 d . . . . .
C111 C 0.1742(5) 0.7607(4) 0.6919(4) 0.0225(16) Uani 1 1 d . . . . .
C112 C 0.1545(6) 0.7482(4) 0.6196(4) 0.0291(19) Uani 1 1 d . . . . .
H112 H 0.192309 0.723922 0.588463 0.035 Uiso 1 1 calc R U . . .
C113 C 0.0781(5) 0.7723(5) 0.5950(5) 0.0311(19) Uani 1 1 d . . . . .
H113 H 0.063178 0.766444 0.545768 0.037 Uiso 1 1 calc R U . . .
C114 C 0.0245(5) 0.8045(5) 0.6418(5) 0.0294(19) Uani 1 1 d . . . . .
H114 H -0.029197 0.819162 0.625961 0.035 Uiso 1 1 calc R U . . .
C115 C 0.0480(5) 0.8159(5) 0.7118(4) 0.0273(18) Uani 1 1 d . . . . .
H115 H 0.009944 0.839098 0.743543 0.033 Uiso 1 1 calc R U . . .
N2 N 0.2804(4) 0.8639(4) 0.7981(3) 0.0224(14) Uani 1 1 d . . . . .
C121 C 0.3235(5) 0.8235(4) 0.7484(4) 0.0229(16) Uani 1 1 d . . . . .
C122 C 0.3978(6) 0.8459(5) 0.7198(5) 0.034(2) Uani 1 1 d . . . . .
H122 H 0.426395 0.816028 0.686126 0.041 Uiso 1 1 calc R U . . .
C123 C 0.4310(7) 0.9124(6) 0.7404(5) 0.042(2) Uani 1 1 d . . . . .
H123 H 0.481832 0.929426 0.720397 0.050 Uiso 1 1 calc R U . . .
C124 C 0.3878(6) 0.9535(5) 0.7911(5) 0.037(2) Uani 1 1 d . . . . .
H124 H 0.409062 0.999026 0.806815 0.044 Uiso 1 1 calc R U . . .
C125 C 0.3135(6) 0.9270(5) 0.8182(5) 0.033(2) Uani 1 1 d . . . . .
H125 H 0.284656 0.955395 0.852920 0.040 Uiso 1 1 calc R U . . .
N3 N 0.2204(4) 0.7226(4) 0.8611(3) 0.0223(14) Uani 1 1 d . . . . .
C131 C 0.2652(6) 0.6902(4) 0.8097(4) 0.0274(18) Uani 1 1 d . . . . .
C132 C 0.3048(6) 0.6233(5) 0.8201(5) 0.032(2) Uani 1 1 d . . . . .
H132 H 0.337581 0.602090 0.782981 0.038 Uiso 1 1 calc R U . . .
C133 C 0.2951(6) 0.5886(5) 0.8862(5) 0.039(2) Uani 1 1 d . . . . .
H133 H 0.320722 0.542780 0.895009 0.047 Uiso 1 1 calc R U . . .
C134 C 0.2467(6) 0.6225(5) 0.9397(5) 0.037(2) Uani 1 1 d . . . . .
H134 H 0.239449 0.599981 0.985314 0.044 Uiso 1 1 calc R U . . .
C135 C 0.2103(6) 0.6879(5) 0.9253(5) 0.033(2) Uani 1 1 d . . . . .
H135 H 0.176787 0.710043 0.961322 0.040 Uiso 1 1 calc R U . . .
P2 P 0.49506(13) 0.51277(11) 0.49125(10) 0.0213(4) Uani 1 1 d . . . . .
C211 C 0.4475(5) 0.4877(4) 0.4058(4) 0.0229(17) Uani 1 1 d . . . . .
C212 C 0.4658(5) 0.4221(5) 0.3711(5) 0.031(2) Uani 1 1 d . . . . .
H212 H 0.502188 0.387876 0.393047 0.037 Uiso 1 1 calc R U . . .
C213 C 0.4309(6) 0.4071(6) 0.3049(5) 0.042(3) Uani 1 1 d . . . . .
H213 H 0.443690 0.362565 0.281377 0.051 Uiso 1 1 calc R U . . .
C214 C 0.3787(7) 0.4550(7) 0.2729(5) 0.051(3) Uani 1 1 d . . . . .
H214 H 0.356278 0.444523 0.226694 0.061 Uiso 1 1 calc R U . . .
C215 C 0.3577(6) 0.5194(7) 0.3076(6) 0.047(3) Uani 1 1 d . . . . .
H215 H 0.320230 0.552691 0.285625 0.056 Uiso 1 1 calc R U . . .
C216 C 0.3914(6) 0.5348(5) 0.3739(5) 0.036(2) Uani 1 1 d . . . . .
H216 H 0.375988 0.578349 0.398103 0.043 Uiso 1 1 calc R U . . .
C221 C 0.6008(5) 0.5391(4) 0.4662(4) 0.0241(17) Uani 1 1 d . . . . .
C222 C 0.6335(5) 0.5331(4) 0.3972(4) 0.0240(17) Uani 1 1 d . . . . .
H222 H 0.600203 0.513975 0.359329 0.029 Uiso 1 1 calc R U . . .
C223 C 0.7143(6) 0.5549(5) 0.3834(5) 0.031(2) Uani 1 1 d . . . . .
H223 H 0.735886 0.551196 0.335858 0.038 Uiso 1 1 calc R U . . .
C224 C 0.7637(6) 0.5819(5) 0.4375(5) 0.036(2) Uani 1 1 d . . . . .
H224 H 0.819089 0.596987 0.427128 0.043 Uiso 1 1 calc R U . . .
C225 C 0.7334(6) 0.5873(5) 0.5067(5) 0.039(2) Uani 1 1 d . . . . .
H225 H 0.768245 0.604618 0.544385 0.047 Uiso 1 1 calc R U . . .
C226 C 0.6504(6) 0.5670(5) 0.5212(5) 0.033(2) Uani 1 1 d . . . . .
H226 H 0.628290 0.572297 0.568399 0.039 Uiso 1 1 calc R U . . .
C231 C 0.5102(6) 0.4244(4) 0.5358(4) 0.0282(19) Uani 1 1 d . . . . .
C232 C 0.5824(6) 0.3833(5) 0.5293(5) 0.037(2) Uani 1 1 d . . . . .
H232 H 0.627937 0.401216 0.501750 0.044 Uiso 1 1 calc R U . . .
C233 C 0.5879(7) 0.3164(6) 0.5629(6) 0.048(3) Uani 1 1 d . . . . .
H233 H 0.637410 0.288693 0.557259 0.058 Uiso 1 1 calc R U . . .
C234 C 0.5242(7) 0.2884(5) 0.6042(6) 0.051(3) Uani 1 1 d . . . . .
H234 H 0.529354 0.242729 0.627727 0.061 Uiso 1 1 calc R U . . .
C235 C 0.4518(8) 0.3300(6) 0.6100(7) 0.063(4) Uani 1 1 d . . . . .
H235 H 0.406179 0.311749 0.637173 0.075 Uiso 1 1 calc R U . . .
C236 C 0.4453(7) 0.3970(6) 0.5772(6) 0.047(3) Uani 1 1 d . . . . .
H236 H 0.395786 0.424809 0.582886 0.056 Uiso 1 1 calc R U . . .
P3 P 0.08252(15) 0.88575(11) 0.90141(11) 0.0255(5) Uani 1 1 d . . . . .
C311 C -0.0242(5) 0.8526(5) 0.8902(4) 0.0261(18) Uani 1 1 d . . . . .
C312 C -0.0927(6) 0.8970(5) 0.8752(5) 0.035(2) Uani 1 1 d . . . . .
H312 H -0.085803 0.948354 0.873087 0.042 Uiso 1 1 calc R U . . .
C313 C -0.1694(6) 0.8673(5) 0.8636(5) 0.038(2) Uani 1 1 d . . . . .
H313 H -0.214972 0.898035 0.851580 0.046 Uiso 1 1 calc R U . . .
C314 C -0.1818(6) 0.7924(5) 0.8692(6) 0.044(2) Uani 1 1 d . . . . .
H314 H -0.235803 0.772073 0.863186 0.052 Uiso 1 1 calc R U . . .
C315 C -0.1143(7) 0.7483(5) 0.8837(8) 0.057(3) Uani 1 1 d . . . . .
H315 H -0.121867 0.697084 0.886772 0.068 Uiso 1 1 calc R U . . .
C316 C -0.0366(6) 0.7771(5) 0.8936(7) 0.048(3) Uani 1 1 d . . . . .
H316 H 0.009251 0.745731 0.902805 0.058 Uiso 1 1 calc R U . . .
C321 C 0.0811(6) 0.9815(5) 0.8757(5) 0.033(2) Uani 1 1 d . . . . .
C322 C 0.0514(7) 1.0374(5) 0.9199(5) 0.041(2) Uani 1 1 d . . . . .
H322 H 0.029441 1.025897 0.966032 0.049 Uiso 1 1 calc R U . . .
C323 C 0.0535(7) 1.1094(5) 0.8973(6) 0.046(3) Uani 1 1 d . . . . .
H323 H 0.031764 1.147042 0.926981 0.055 Uiso 1 1 calc R U . . .
C324 C 0.0874(7) 1.1253(6) 0.8316(6) 0.048(3) Uani 1 1 d . . . . .
H324 H 0.090826 1.174617 0.816644 0.058 Uiso 1 1 calc R U . . .
C325 C 0.1166(7) 1.0719(5) 0.7870(6) 0.045(3) Uani 1 1 d . . . . .
H325 H 0.138676 1.083912 0.741015 0.054 Uiso 1 1 calc R U . . .
C326 C 0.1135(6) 0.9999(5) 0.8094(5) 0.037(2) Uani 1 1 d . . . . .
H326 H 0.134126 0.962686 0.778668 0.044 Uiso 1 1 calc R U . . .
C331 C 0.0969(6) 0.8877(4) 0.9991(4) 0.0290(19) Uani 1 1 d . . . . .
C332 C 0.0331(6) 0.9007(6) 1.0470(5) 0.038(2) Uani 1 1 d . . . . .
H332 H -0.022287 0.906240 1.029830 0.046 Uiso 1 1 calc R U . . .
C333 C 0.0493(7) 0.9056(6) 1.1203(5) 0.041(2) Uani 1 1 d . . . . .
H333 H 0.005184 0.916057 1.152808 0.049 Uiso 1 1 calc R U . . .
C334 C 0.1274(7) 0.8956(5) 1.1456(5) 0.040(2) Uani 1 1 d . . . . .
H334 H 0.137722 0.897423 1.195907 0.048 Uiso 1 1 calc R U . . .
C335 C 0.1925(6) 0.8827(5) 1.0980(5) 0.038(2) Uani 1 1 d . . . . .
H335 H 0.247540 0.876377 1.115696 0.045 Uiso 1 1 calc R U . . .
C336 C 0.1769(6) 0.8791(5) 1.0246(5) 0.033(2) Uani 1 1 d . . . . .
H336 H 0.221383 0.870704 0.991879 0.039 Uiso 1 1 calc R U . . .

loop_
_atom_site_aniso_label
_atom_site_aniso_U_11
_atom_site_aniso_U_22
_atom_site_aniso_U_33
_atom_site_aniso_U_23
_atom_site_aniso_U_13
_atom_site_aniso_U_12
Cu1 0.0365(6) 0.0346(6) 0.0291(5) -0.0049(4) 0.0073(5) 0.0104(5)
Cu2 0.0344(7) 0.0300(6) 0.0375(6) -0.0069(5) 0.0134(5) 0.0024(5)
Cu3 0.0255(5) 0.0266(5) 0.0204(4) -0.0042(4) 0.0016(4) 0.0029(4)
I1 0.0327(3) 0.0366(3) 0.0353(3) 0.0089(2) 0.0130(3) 0.0105(3)
I2 0.0501(11) 0.0663(15) 0.0341(8) -0.0163(9) -0.0157(8) 0.0391(10)
I2' 0.042(2) 0.025(2) 0.041(2) 0.0021(17) 0.007(2) -0.0031(19)
I3 0.0431(9) 0.0315(6) 0.0651(12) -0.0110(7) 0.0315(9) -0.0104(6)
I3' 0.047(3) 0.035(2) 0.054(3) -0.009(2) 0.029(2) -0.0099(19)
P1 0.0212(11) 0.0227(9) 0.0206(9) -0.0028(8) 0.0012(8) 0.0027(9)
N1 0.020(3) 0.024(3) 0.021(3) -0.003(3) 0.000(3) 0.000(3)
C111 0.024(4) 0.020(4) 0.023(4) 0.000(3) -0.005(3) -0.003(3)
C112 0.032(5) 0.031(4) 0.025(4) -0.008(3) 0.007(4) -0.005(4)
C113 0.028(5) 0.041(5) 0.025(4) -0.005(4) -0.012(4) -0.007(4)
C114 0.016(4) 0.042(5) 0.030(4) 0.008(4) -0.010(4) 0.008(4)
C115 0.021(4) 0.035(5) 0.026(4) -0.004(4) 0.004(3) 0.008(4)
N2 0.023(4) 0.022(3) 0.022(3) -0.001(3) -0.003(3) -0.003(3)
C121 0.016(4) 0.024(4) 0.029(4) -0.002(3) -0.006(3) 0.001(3)
C122 0.031(5) 0.044(5) 0.027(4) 0.007(4) 0.000(4) -0.005(4)
C123 0.038(6) 0.045(6) 0.043(5) 0.010(5) -0.007(5) -0.015(5)
C124 0.042(6) 0.034(5) 0.035(5) 0.001(4) -0.005(4) -0.019(4)
C125 0.046(6) 0.024(4) 0.029(4) -0.002(4) -0.007(4) -0.003(4)
N3 0.021(3) 0.029(3) 0.017(3) 0.001(3) -0.003(3) -0.004(3)
C131 0.029(5) 0.024(4) 0.029(4) 0.004(3) -0.005(4) -0.005(4)
C132 0.031(5) 0.030(4) 0.034(4) 0.005(4) 0.001(4) 0.004(4)
C133 0.035(5) 0.035(5) 0.049(6) 0.018(4) -0.011(5) 0.002(4)
C134 0.038(6) 0.040(5) 0.032(5) 0.016(4) -0.003(4) -0.007(4)
C135 0.034(5) 0.043(5) 0.022(4) 0.005(4) -0.003(4) -0.011(4)
P2 0.0194(10) 0.0240(9) 0.0206(9) -0.0005(8) 0.0019(9) -0.0010(8)
C211 0.018(4) 0.030(4) 0.020(4) 0.002(3) -0.006(3) -0.008(3)
C212 0.019(4) 0.046(5) 0.029(4) -0.006(4) -0.008(4) 0.001(4)
C213 0.034(6) 0.062(7) 0.031(5) -0.012(5) 0.001(4) -0.020(5)
C214 0.046(7) 0.077(8) 0.030(5) 0.000(5) 0.000(5) -0.029(6)
C215 0.021(5) 0.075(8) 0.044(6) 0.020(5) -0.014(4) -0.012(5)
C216 0.026(5) 0.040(5) 0.043(5) 0.010(4) -0.008(4) 0.000(4)
C221 0.024(4) 0.022(4) 0.026(4) 0.001(3) 0.002(3) 0.002(3)
C222 0.021(4) 0.025(4) 0.026(4) -0.002(3) 0.000(4) -0.002(3)
C223 0.031(5) 0.035(5) 0.029(4) 0.001(4) 0.001(4) 0.000(4)
C224 0.020(4) 0.038(5) 0.050(6) -0.004(4) 0.013(4) -0.009(4)
C225 0.027(5) 0.052(6) 0.039(5) -0.002(4) -0.007(4) -0.014(4)
C226 0.033(5) 0.035(5) 0.030(4) -0.007(4) -0.005(4) 0.001(4)
C231 0.032(5) 0.028(4) 0.025(4) 0.002(3) -0.010(4) -0.006(4)
C232 0.034(5) 0.029(5) 0.048(5) -0.008(4) -0.009(5) 0.008(4)
C233 0.053(7) 0.037(5) 0.054(6) 0.002(5) -0.019(6) 0.009(5)
C234 0.063(8) 0.028(5) 0.061(7) 0.014(5) -0.031(6) -0.004(5)
C235 0.057(8) 0.052(7) 0.079(9) 0.038(6) -0.009(7) -0.018(6)
C236 0.037(6) 0.046(6) 0.057(6) 0.022(5) 0.001(5) -0.001(5)
P3 0.0279(12) 0.0259(10) 0.0227(10) -0.0039(8) 0.0029(9) 0.0028(9)
C311 0.029(5) 0.028(4) 0.022(4) 0.003(3) -0.003(3) -0.001(4)
C312 0.030(5) 0.037(5) 0.039(5) -0.007(4) -0.006(4) 0.002(4)
C313 0.035(5) 0.034(5) 0.047(5) -0.003(4) 0.004(5) 0.017(4)
C314 0.028(5) 0.038(5) 0.064(7) 0.009(5) 0.000(5) 0.001(4)
C315 0.041(6) 0.022(5) 0.108(10) 0.013(5) -0.015(7) 0.000(4)
C316 0.030(5) 0.028(5) 0.086(8) 0.009(5) -0.012(5) 0.002(4)
C321 0.036(5) 0.028(4) 0.035(5) -0.005(4) -0.008(4) 0.005(4)
C322 0.057(7) 0.035(5) 0.030(5) -0.004(4) -0.002(5) 0.000(5)
C323 0.053(7) 0.032(5) 0.052(6) -0.014(5) -0.022(5) 0.004(5)
C324 0.046(6) 0.039(5) 0.060(7) 0.008(5) -0.022(6) 0.001(5)
C325 0.053(7) 0.038(5) 0.043(5) 0.009(4) 0.002(5) 0.003(5)
C326 0.037(5) 0.036(5) 0.037(5) 0.007(4) -0.005(4) 0.001(4)
C331 0.039(5) 0.025(4) 0.023(4) -0.005(3) 0.004(4) -0.002(4)
C332 0.033(5) 0.049(6) 0.033(5) -0.010(4) -0.002(4) 0.009(4)
C333 0.040(6) 0.056(6) 0.027(4) -0.003(4) 0.015(4) 0.003(5)
C334 0.054(7) 0.041(5) 0.025(4) -0.002(4) 0.005(5) -0.004(5)
C335 0.039(6) 0.045(5) 0.030(4) -0.007(4) 0.000(4) 0.003(4)
C336 0.028(5) 0.039(5) 0.031(4) -0.008(4) 0.000(4) 0.007(4)

loop_
_atom_type_symbol
_atom_type_description
_atom_type_scat_dispersion_real
_atom_type_scat_dispersion_imag
_atom_type_scat_source
C C 0.0033 0.0016 'International Tables Vol C Tables 4.2.6.8 and 6.1.1.4'
H H 0.0000 0.0000 'International Tables Vol C Tables 4.2.6.8 and 6.1.1.4'
N N 0.0061 0.0033 'International Tables Vol C Tables 4.2.6.8 and 6.1.1.4'
P P 0.1023 0.0942 'International Tables Vol C Tables 4.2.6.8 and 6.1.1.4'
Cu Cu 0.3201 1.2651 'International Tables Vol C Tables 4.2.6.8 and 6.1.1.4'
I I -0.4742 1.8119 'International Tables Vol C Tables 4.2.6.8 and 6.1.1.4'
O O 0.0106 0.0060 'International Tables Vol C Tables 4.2.6.8 and 6.1.1.4'

loop_
_geom_angle_atom_site_label_1
_geom_angle_atom_site_label_2
_geom_angle_atom_site_label_3
_geom_angle
_geom_angle_site_symmetry_1
_geom_angle_site_symmetry_3
_geom_angle_publ_flag
Cu2 Cu1 I1 63.78(4) . . ?
Cu2 Cu1 I2 64.66(8) . . ?
Cu2 Cu1 I2' 65.5(3) . . ?
Cu2 Cu1 I3 63.99(5) . . ?
Cu2 Cu1 I3' 63.00(14) . . ?
I1 Cu1 I2' 97.3(3) . . ?
I1 Cu1 I3 96.09(8) . . ?
I2 Cu1 I1 101.33(9) . . ?
I2 Cu1 I3 109.40(8) . . ?
I3' Cu1 I1 106.4(2) . . ?
I3' Cu1 I2' 102.9(3) . . ?
P1 Cu1 Cu2 175.86(8) . . ?
P1 Cu1 I1 120.14(7) . . ?
P1 Cu1 I2 114.55(10) . . ?
P1 Cu1 I2' 114.1(3) . . ?
P1 Cu1 I3 113.30(8) . . ?
P1 Cu1 I3' 113.57(15) . . ?
Cu1 Cu2 I1 61.08(4) . . ?
Cu1 Cu2 I2 60.09(7) . . ?
Cu1 Cu2 I2' 60.5(3) . . ?
Cu1 Cu2 I3 61.77(5) . . ?
Cu1 Cu2 I3' 60.83(14) . . ?
I1 Cu2 I2 96.87(8) . . ?
I1 Cu2 I2' 93.0(2) . . ?
I1 Cu2 I3 93.33(8) . . ?
I2 Cu2 I3 104.64(8) . . ?
I3' Cu2 I1 103.0(3) . . ?
I3' Cu2 I2' 98.4(3) . . ?
P2 Cu2 Cu1 171.71(8) . . ?
P2 Cu2 I1 127.21(7) . . ?
P2 Cu2 I2 115.82(9) . . ?
P2 Cu2 I2' 116.1(3) . . ?
P2 Cu2 I3 114.78(8) . . ?
P2 Cu2 I3' 113.88(16) . . ?
N1 Cu3 N2 94.3(3) . . ?
N1 Cu3 P3 112.8(2) . . ?
N2 Cu3 P3 123.36(19) . . ?
N3 Cu3 N1 96.6(3) . . ?
N3 Cu3 N2 93.7(3) . . ?
N3 Cu3 P3 128.43(19) . . ?
Cu1 I1 Cu2 55.14(3) . . ?
Cu1 I2 Cu2 55.25(6) . . ?
Cu1 I2' Cu2 53.9(2) . . ?
Cu1 I3 Cu2 54.24(5) . . ?
Cu1 I3' Cu2 56.17(13) . . ?
C111 P1 Cu1 113.3(3) . . ?
C121 P1 Cu1 116.8(3) . . ?
C121 P1 C111 101.9(4) . . ?
C121 P1 C131 101.9(4) . . ?
C131 P1 Cu1 115.8(3) . . ?
C131 P1 C111 105.3(4) . . ?
C111 N1 Cu3 118.2(5) . . ?
C111 N1 C115 116.6(7) . . ?
C115 N1 Cu3 124.9(5) . . ?
N1 C111 P1 119.1(6) . . ?
N1 C111 C112 123.6(8) . . ?
C112 C111 P1 117.1(7) . . ?
C111 C112 H112 121.1 . . ?
C113 C112 C111 117.8(8) . . ?
C113 C112 H112 121.1 . . ?
C112 C113 H113 120.4 . . ?
C114 C113 C112 119.3(7) . . ?
C114 C113 H113 120.4 . . ?
C113 C114 H114 120.0 . . ?
C113 C114 C115 120.0(8) . . ?
C115 C114 H114 120.0 . . ?
N1 C115 C114 122.6(8) . . ?
N1 C115 H115 118.7 . . ?
C114 C115 H115 118.7 . . ?
C121 N2 Cu3 118.3(5) . . ?
C125 N2 Cu3 124.4(6) . . ?
C125 N2 C121 117.3(7) . . ?
N2 C121 P1 117.8(6) . . ?
C122 C121 P1 119.6(7) . . ?
C122 C121 N2 122.6(8) . . ?
C121 C122 H122 120.3 . . ?
C121 C122 C123 119.5(9) . . ?
C123 C122 H122 120.3 . . ?
C122 C123 H123 120.9 . . ?
C122 C123 C124 118.2(9) . . ?
C124 C123 H123 120.9 . . ?
C123 C124 H124 120.5 . . ?
C125 C124 C123 119.0(9) . . ?
C125 C124 H124 120.5 . . ?
N2 C125 C124 123.4(9) . . ?
N2 C125 H125 118.3 . . ?
C124 C125 H125 118.3 . . ?
C131 N3 Cu3 117.5(5) . . ?
C131 N3 C135 118.8(7) . . ?
C135 N3 Cu3 123.7(6) . . ?
N3 C131 P1 120.1(6) . . ?
N3 C131 C132 122.6(8) . . ?
C132 C131 P1 117.3(7) . . ?
C131 C132 H132 120.8 . . ?
C133 C132 C131 118.3(9) . . ?
C133 C132 H132 120.8 . . ?
C132 C133 H133 120.6 . . ?
C132 C133 C134 118.8(8) . . ?
C134 C133 H133 120.6 . . ?
C133 C134 H134 120.3 . . ?
C135 C134 C133 119.3(8) . . ?
C135 C134 H134 120.3 . . ?
N3 C135 C134 122.2(9) . . ?
N3 C135 H135 118.9 . . ?
C134 C135 H135 118.9 . . ?
C211 P2 Cu2 115.4(3) . . ?
C211 P2 C221 103.6(4) . . ?
C211 P2 C231 102.9(4) . . ?
C221 P2 Cu2 115.0(3) . . ?
C221 P2 C231 103.0(4) . . ?
C231 P2 Cu2 115.1(3) . . ?
C212 C211 P2 122.1(6) . . ?
C216 C211 P2 119.2(7) . . ?
C216 C211 C212 118.6(8) . . ?
C211 C212 H212 120.1 . . ?
C213 C212 C211 119.8(9) . . ?
C213 C212 H212 120.1 . . ?
C212 C213 H213 119.5 . . ?
C214 C213 C212 120.9(10) . . ?
C214 C213 H213 119.5 . . ?
C213 C214 H214 120.0 . . ?
C213 C214 C215 120.0(9) . . ?
C215 C214 H214 120.0 . . ?
C214 C215 H215 120.1 . . ?
C216 C215 C214 119.7(10) . . ?
C216 C215 H215 120.1 . . ?
C211 C216 H216 119.6 . . ?
C215 C216 C211 120.7(10) . . ?
C215 C216 H216 119.6 . . ?
C222 C221 P2 124.5(6) . . ?
C222 C221 C226 119.4(8) . . ?
C226 C221 P2 116.2(6) . . ?
C221 C222 H222 119.9 . . ?
C223 C222 C221 120.2(8) . . ?
C223 C222 H222 119.9 . . ?
C222 C223 H223 119.6 . . ?
C224 C223 C222 120.8(8) . . ?
C224 C223 H223 119.6 . . ?
C223 C224 H224 119.9 . . ?
C223 C224 C225 120.3(8) . . ?
C225 C224 H224 119.9 . . ?
C224 C225 H225 120.2 . . ?
C224 C225 C226 119.5(9) . . ?
C226 C225 H225 120.2 . . ?
C221 C226 C225 119.8(8) . . ?
C221 C226 H226 120.1 . . ?
C225 C226 H226 120.1 . . ?
C232 C231 P2 123.4(7) . . ?
C236 C231 P2 118.1(7) . . ?
C236 C231 C232 118.5(9) . . ?
C231 C232 H232 120.1 . . ?
C233 C232 C231 119.8(10) . . ?
C233 C232 H232 120.1 . . ?
C232 C233 H233 118.8 . . ?
C234 C233 C232 122.4(10) . . ?
C234 C233 H233 118.8 . . ?
C233 C234 H234 121.4 . . ?
C233 C234 C235 117.2(9) . . ?
C235 C234 H234 121.4 . . ?
C234 C235 H235 119.4 . . ?
C236 C235 C234 121.2(11) . . ?
C236 C235 H235 119.4 . . ?
C231 C236 H236 119.6 . . ?
C235 C236 C231 120.8(11) . . ?
C235 C236 H236 119.6 . . ?
C311 P3 Cu3 111.3(3) . . ?
C321 P3 Cu3 112.6(3) . . ?
C321 P3 C311 106.3(4) . . ?
C321 P3 C331 104.0(4) . . ?
C331 P3 Cu3 117.9(3) . . ?
C331 P3 C311 103.7(4) . . ?
C312 C311 P3 124.4(7) . . ?
C312 C311 C316 118.3(9) . . ?
C316 C311 P3 117.2(7) . . ?
C311 C312 H312 119.7 . . ?
C313 C312 C311 120.6(9) . . ?
C313 C312 H312 119.7 . . ?
C312 C313 H313 119.6 . . ?
C312 C313 C314 120.8(9) . . ?
C314 C313 H313 119.6 . . ?
C313 C314 H314 120.6 . . ?
C315 C314 C313 118.8(10) . . ?
C315 C314 H314 120.6 . . ?
C314 C315 H315 119.5 . . ?
C316 C315 C314 121.0(9) . . ?
C316 C315 H315 119.5 . . ?
C311 C316 H316 119.8 . . ?
C315 C316 C311 120.4(9) . . ?
C315 C316 H316 119.8 . . ?
C322 C321 P3 124.0(7) . . ?
C326 C321 P3 117.7(7) . . ?
C326 C321 C322 118.3(9) . . ?
C321 C322 H322 119.5 . . ?
C323 C322 C321 120.9(10) . . ?
C323 C322 H322 119.5 . . ?
C322 C323 H323 120.6 . . ?
C324 C323 C322 118.8(10) . . ?
C324 C323 H323 120.6 . . ?
C323 C324 H324 119.2 . . ?
C323 C324 C325 121.7(10) . . ?
C325 C324 H324 119.2 . . ?
C324 C325 H325 120.4 . . ?
C324 C325 C326 119.3(10) . . ?
C326 C325 H325 120.4 . . ?
C321 C326 C325 121.0(10) . . ?
C321 C326 H326 119.5 . . ?
C325 C326 H326 119.5 . . ?
C332 C331 P3 123.4(7) . . ?
C332 C331 C336 119.4(8) . . ?
C336 C331 P3 117.1(7) . . ?
C331 C332 H332 119.8 . . ?
C331 C332 C333 120.4(9) . . ?
C333 C332 H332 119.8 . . ?
C332 C333 H333 119.8 . . ?
C334 C333 C332 120.4(9) . . ?
C334 C333 H333 119.8 . . ?
C333 C334 H334 120.0 . . ?
C333 C334 C335 120.0(9) . . ?
C335 C334 H334 120.0 . . ?
C334 C335 H335 120.1 . . ?
C336 C335 C334 119.8(9) . . ?
C336 C335 H335 120.1 . . ?
C331 C336 C335 120.0(9) . . ?
C331 C336 H336 120.0 . . ?
C335 C336 H336 120.0 . . ?

loop_
_geom_bond_atom_site_label_1
_geom_bond_atom_site_label_2
_geom_bond_distance
_geom_bond_site_symmetry_2
_geom_bond_publ_flag
Cu1 Cu2 2.4873(14) . ?
Cu1 I1 2.6534(12) . ?
Cu1 I2 2.624(3) . ?
Cu1 I2' 2.679(12) . ?
Cu1 I3 2.701(2) . ?
Cu1 I3' 2.614(6) . ?
Cu1 P1 2.186(2) . ?
Cu2 I1 2.7196(13) . ?
Cu2 I2 2.736(3) . ?
Cu2 I2' 2.800(12) . ?
Cu2 I3 2.755(2) . ?
Cu2 I3' 2.668(6) . ?
Cu2 P2 2.203(2) . ?
Cu3 N1 2.061(6) . ?
Cu3 N2 2.068(7) . ?
Cu3 N3 2.050(7) . ?
Cu3 P3 2.170(2) . ?
P1 C111 1.844(8) . ?
P1 C121 1.836(8) . ?
P1 C131 1.844(8) . ?
N1 C111 1.335(10) . ?
N1 C115 1.362(11) . ?
C111 C112 1.397(11) . ?
C112 H112 0.9500 . ?
C112 C113 1.381(13) . ?
C113 H113 0.9500 . ?
C113 C114 1.358(13) . ?
C114 H114 0.9500 . ?
C114 C115 1.369(12) . ?
C115 H115 0.9500 . ?
N2 C121 1.371(10) . ?
N2 C125 1.329(11) . ?
C121 C122 1.368(12) . ?
C122 H122 0.9500 . ?
C122 C123 1.386(14) . ?
C123 H123 0.9500 . ?
C123 C124 1.391(15) . ?
C124 H124 0.9500 . ?
C124 C125 1.383(13) . ?
C125 H125 0.9500 . ?
N3 C131 1.335(11) . ?
N3 C135 1.361(10) . ?
C131 C132 1.396(12) . ?
C132 H132 0.9500 . ?
C132 C133 1.392(13) . ?
C133 H133 0.9500 . ?
C133 C134 1.406(14) . ?
C134 H134 0.9500 . ?
C134 C135 1.362(14) . ?
C135 H135 0.9500 . ?
P2 C211 1.820(8) . ?
P2 C221 1.825(9) . ?
P2 C231 1.837(8) . ?
C211 C212 1.398(12) . ?
C211 C216 1.382(12) . ?
C212 H212 0.9500 . ?
C212 C213 1.378(12) . ?
C213 H213 0.9500 . ?
C213 C214 1.351(16) . ?
C214 H214 0.9500 . ?
C214 C215 1.389(17) . ?
C215 H215 0.9500 . ?
C215 C216 1.373(14) . ?
C216 H216 0.9500 . ?
C221 C222 1.388(11) . ?
C221 C226 1.392(12) . ?
C222 H222 0.9500 . ?
C222 C223 1.381(12) . ?
C223 H223 0.9500 . ?
C223 C224 1.373(13) . ?
C224 H224 0.9500 . ?
C224 C225 1.377(13) . ?
C225 H225 0.9500 . ?
C225 C226 1.411(13) . ?
C226 H226 0.9500 . ?
C231 C232 1.389(13) . ?
C231 C236 1.388(14) . ?
C232 H232 0.9500 . ?
C232 C233 1.381(14) . ?
C233 H233 0.9500 . ?
C233 C234 1.378(16) . ?
C234 H234 0.9500 . ?
C234 C235 1.394(17) . ?
C235 H235 0.9500 . ?
C235 C236 1.378(14) . ?
C236 H236 0.9500 . ?
P3 C311 1.829(9) . ?
P3 C321 1.823(9) . ?
P3 C331 1.828(8) . ?
C311 C312 1.398(13) . ?
C311 C316 1.403(13) . ?
C312 H312 0.9500 . ?
C312 C313 1.364(13) . ?
C313 H313 0.9500 . ?
C313 C314 1.394(14) . ?
C314 H314 0.9500 . ?
C314 C315 1.380(14) . ?
C315 H315 0.9500 . ?
C315 C316 1.366(14) . ?
C316 H316 0.9500 . ?
C321 C322 1.397(13) . ?
C321 C326 1.378(14) . ?
C322 H322 0.9500 . ?
C322 C323 1.389(14) . ?
C323 H323 0.9500 . ?
C323 C324 1.366(16) . ?
C324 H324 0.9500 . ?
C324 C325 1.367(15) . ?
C325 H325 0.9500 . ?
C325 C326 1.387(13) . ?
C326 H326 0.9500 . ?
C331 C332 1.377(13) . ?
C331 C336 1.378(13) . ?
C332 H332 0.9500 . ?
C332 C333 1.387(13) . ?
C333 H333 0.9500 . ?
C333 C334 1.351(14) . ?
C334 H334 0.9500 . ?
C334 C335 1.388(13) . ?
C335 H335 0.9500 . ?
C335 C336 1.387(13) . ?
C336 H336 0.9500 . ?
